data_2208077
loop_
_publ_author_name
'Guang-Xue Li'
'Xue-Su Liu'
'Xin-Hua Peng'
'Chun-Xu L\"u'

_publ_section_title
;
 Bis(1-methyl-1<i>H</i>-imidazole-\k<i>N</i>^3^)dithiocyanatocopper(II)
;
_journal_coeditor_code HG6291
_journal_issue 2
_journal_name_full 'Acta Crystallographica Section E'
_journal_page_first m259
_journal_page_last m261
_journal_paper_doi 10.1107/S1600536806000134
_journal_volume 62
_journal_year 2006
_chemical_formula_iupac '[Cu (N C S)2 (C4 H6 N2)2]'
_chemical_formula_moiety 'C10 H12 Cu N6 S2'
_chemical_formula_sum 'C10 H12 Cu N6 S2'
_chemical_formula_weight 343.95
_chemical_name_systematic
;
Bis(1-methyl-1H-imidazole-\kN^3^)dithiocyanatocopper(II)
;
_space_group_IT_number 14
_symmetry_cell_setting monoclinic
_symmetry_space_group_name_Hall '-P 2ybc'
_symmetry_space_group_name_H-M 'P 1 21/c 1'
_atom_sites_solution_hydrogens geom
_atom_sites_solution_primary direct
_atom_sites_solution_secondary difmap
_audit_creation_method SHELXL-97
_cell_angle_alpha 90.00
_cell_angle_beta 91.46(3)
_cell_angle_gamma 90.00
_cell_formula_units_Z 2
_cell_length_a 5.7200(11)
_cell_length_b 15.020(3)
_cell_length_c 8.4340(17)
_cell_measurement_reflns_used 25
_cell_measurement_temperature 293(2)
_cell_measurement_theta_max 14
_cell_measurement_theta_min 4
_cell_volume 724.4(2)
_computing_cell_refinement 'CAD-4 Software'
_computing_data_collection 'CAD-4 Software (Enraf--Nonius, 1989)'
_computing_data_reduction 'NRCVAX (Gabe <i>et al.</i>,  1989)'
_computing_molecular_graphics 'SHELXTL/PC (Sheldrick, 1990)'
_computing_publication_material 'WinGX (Farrugia, 1999)'
_computing_structure_refinement 'SHELXL97 (Sheldrick, 1997)'
_computing_structure_solution 'SHELXS97 (Sheldrick, 1990)'
_diffrn_ambient_temperature 293(2)
_diffrn_measured_fraction_theta_full 0.999
_diffrn_measured_fraction_theta_max 0.999
_diffrn_measurement_device_type 'Enraf--Nonius CAD-4'
_diffrn_measurement_method \w
_diffrn_radiation_monochromator graphite
_diffrn_radiation_source 'fine-focus sealed tube'
_diffrn_radiation_type MoK\a
_diffrn_radiation_wavelength 0.71073
_diffrn_reflns_av_R_equivalents 0.0169
_diffrn_reflns_av_sigmaI/netI 0.0337
_diffrn_reflns_limit_h_max 7
_diffrn_reflns_limit_h_min 0
_diffrn_reflns_limit_k_max 19
_diffrn_reflns_limit_k_min 0
_diffrn_reflns_limit_l_max 10
_diffrn_reflns_limit_l_min -10
_diffrn_reflns_number 1723
_diffrn_reflns_theta_full 26.95
_diffrn_reflns_theta_max 26.95
_diffrn_reflns_theta_min 2.71
_diffrn_standards_decay_% 0
_diffrn_standards_interval_count 100
_diffrn_standards_number 3
_exptl_absorpt_coefficient_mu 1.790
_exptl_absorpt_correction_type none
_exptl_crystal_colour blue
_exptl_crystal_density_diffrn 1.577
_exptl_crystal_density_method 'not measured'
_exptl_crystal_description block
_exptl_crystal_F_000 350
_exptl_crystal_size_max 0.35
_exptl_crystal_size_mid 0.25
_exptl_crystal_size_min 0.25
_refine_diff_density_max 0.524
_refine_diff_density_min -0.485
_refine_ls_extinction_method none
_refine_ls_goodness_of_fit_ref 0.971
_refine_ls_hydrogen_treatment constr
_refine_ls_matrix_type full
_refine_ls_number_parameters 89
_refine_ls_number_reflns 1573
_refine_ls_number_restraints 0
_refine_ls_restrained_S_all 0.971
_refine_ls_R_factor_all 0.0572
_refine_ls_R_factor_gt 0.0341
_refine_ls_shift/su_max 0.000
_refine_ls_shift/su_mean 0.000
_refine_ls_structure_factor_coef Fsqd
_refine_ls_weighting_details 'calc w=1/[\s^2^(Fo^2^)+(0.08P)^2^] where P=(Fo^2^+2Fc^2^)/3'
_refine_ls_weighting_scheme calc
_refine_ls_wR_factor_gt 0.1005
_refine_ls_wR_factor_ref 0.1139
_reflns_number_gt 1164
_reflns_number_total 1573
_reflns_threshold_expression I>2\s(I)
_cod_data_source_file hg6291.cif
_cod_data_source_block I
_cod_depositor_comments
;
The following automatic conversions were performed:
'_symmetry_cell_setting' value 'Monoclinic' changed to 'monoclinic'
according to '/home/saulius/struct/CIF-dictionaries/cif_core.dic'
dictionary named 'cif_core.dic' version 2.4.1 from 2010-06-29.

Automatic conversion script
Id: cif_fix_enum 1527 2010-12-29 10:47:43Z saulius 

The following automatic conversions were performed:

'_symmetry_cell_setting' value 'Monoclinic' changed to 'monoclinic'
according to /home/saulius/struct/CIF-dictionaries/cif_core.dic
dictionary named 'cif_core.dic' version 2.4.1 from 2010-06-29.

Automatic conversion script
Id: cif_fix_values 1715 2011-07-08 13:25:40Z adriana 
;
_cod_original_sg_symbol_H-M 'P 21/c'
_cod_database_code 2208077
_cod_database_fobs_code 2208077

loop_
_symmetry_equiv_pos_as_xyz
'x, y, z'
'-x, y+1/2, -z+1/2'
'-x, -y, -z'
'x, -y-1/2, z-1/2'

loop_
_atom_site_label
_atom_site_fract_x
_atom_site_fract_y
_atom_site_fract_z
_atom_site_U_iso_or_equiv
_atom_site_adp_type
_atom_site_calc_flag
_atom_site_refinement_flags
_atom_site_occupancy
_atom_site_type_symbol
C1 0.6340(7) 0.6877(2) 0.5538(4) 0.0560(9) Uani d . 1 C
H1A 0.7782 0.7095 0.5128 0.084 Uiso calc R 1 H
H1B 0.6657 0.6545 0.6492 0.084 Uiso calc R 1 H
H1C 0.5335 0.7370 0.5767 0.084 Uiso calc R 1 H
C2 0.3017(6) 0.5923(2) 0.4477(4) 0.0482(8) Uani d . 1 C
H2A 0.2004 0.5984 0.5315 0.058 Uiso calc R 1 H
C3 0.2637(6) 0.5445(2) 0.3134(4) 0.0476(7) Uani d . 1 C
H3A 0.1294 0.5118 0.2893 0.057 Uiso calc R 1 H
C4 0.6024(5) 0.6043(2) 0.2975(3) 0.0408(7) Uani d . 1 C
H4A 0.7478 0.6214 0.2610 0.049 Uiso calc R 1 H
C5 0.9413(5) 0.61250(19) -0.0662(3) 0.0372(6) Uani d . 1 C
N1 0.5187(4) 0.62977(16) 0.4356(3) 0.0410(6) Uani d . 1 N
N2 0.4558(4) 0.55175(17) 0.2174(3) 0.0385(5) Uani d . 1 N
N3 0.7743(4) 0.57651(17) -0.0267(3) 0.0458(6) Uani d . 1 N
S1 1.17591(16) 0.66199(7) -0.12540(12) 0.0621(3) Uani d . 1 S
Cu1 0.5000 0.5000 0.0000 0.0377(2) Uani d S 1 Cu

loop_
_atom_site_aniso_label
_atom_site_aniso_U_11
_atom_site_aniso_U_22
_atom_site_aniso_U_33
_atom_site_aniso_U_12
_atom_site_aniso_U_13
_atom_site_aniso_U_23
C1 0.059(2) 0.059(2) 0.0500(18) -0.0072(16) -0.0068(16) -0.0067(16)
C2 0.0438(17) 0.0517(18) 0.0497(18) -0.0010(14) 0.0137(14) -0.0050(15)
C3 0.0382(16) 0.0545(19) 0.0506(18) -0.0068(14) 0.0110(13) -0.0056(15)
C4 0.0352(14) 0.0491(17) 0.0382(15) -0.0007(12) 0.0010(12) 0.0053(13)
C5 0.0356(14) 0.0444(15) 0.0317(14) -0.0017(12) 0.0013(12) -0.0078(12)
N1 0.0449(14) 0.0402(13) 0.0379(13) -0.0004(11) -0.0002(10) 0.0009(11)
N2 0.0334(12) 0.0458(14) 0.0365(13) -0.0006(10) 0.0049(9) 0.0016(10)
N3 0.0357(13) 0.0516(15) 0.0505(15) -0.0081(11) 0.0116(11) -0.0028(12)
S1 0.0470(5) 0.0794(6) 0.0606(6) -0.0280(4) 0.0137(4) -0.0014(5)
Cu1 0.0292(3) 0.0476(3) 0.0367(3) -0.0070(2) 0.00682(19) -0.0010(2)

loop_
_atom_type_symbol
_atom_type_description
_atom_type_scat_dispersion_real
_atom_type_scat_dispersion_imag
_atom_type_scat_source
C C 0.0033 0.0016 'International Tables Vol C Tables 4.2.6.8 and 6.1.1.4'
H H 0.0000 0.0000 'International Tables Vol C Tables 4.2.6.8 and 6.1.1.4'
N N 0.0061 0.0033 'International Tables Vol C Tables 4.2.6.8 and 6.1.1.4'
S S 0.1246 0.1234 'International Tables Vol C Tables 4.2.6.8 and 6.1.1.4'
Cu Cu 0.3201 1.2651 'International Tables Vol C Tables 4.2.6.8 and 6.1.1.4'

loop_
_geom_angle_atom_site_label_1
_geom_angle_atom_site_label_2
_geom_angle_atom_site_label_3
_geom_angle_site_symmetry_1
_geom_angle_site_symmetry_3
_geom_angle
_geom_angle_publ_flag
N1 C1 H1A . . 109.5 ?
N1 C1 H1B . . 109.5 ?
H1A C1 H1B . . 109.5 ?
N1 C1 H1C . . 109.5 ?
H1A C1 H1C . . 109.5 ?
H1B C1 H1C . . 109.5 ?
C3 C2 N1 . . 106.4(3) ?
C3 C2 H2A . . 126.8 ?
N1 C2 H2A . . 126.8 ?
C2 C3 N2 . . 109.6(3) ?
C2 C3 H3A . . 125.2 ?
N2 C3 H3A . . 125.2 ?
N2 C4 N1 . . 112.4(3) ?
N2 C4 H4A . . 123.8 ?
N1 C4 H4A . . 123.8 ?
N3 C5 S1 . . 178.8(3) yes
C4 N1 C2 . . 107.1(3) ?
C4 N1 C1 . . 127.0(3) ?
C2 N1 C1 . . 125.9(3) ?
C4 N2 C3 . . 104.5(2) ?
C4 N2 Cu1 . . 127.0(2) yes
C3 N2 Cu1 . . 128.4(2) yes
C5 N3 Cu1 . . 167.8(2) yes
N3 Cu1 N3 3_665 . 180.00(12) ?
N3 Cu1 N2 3_665 . 90.12(10) yes
N3 Cu1 N2 . . 89.88(10) yes
N3 Cu1 N2 3_665 3_665 89.88(10) ?
N3 Cu1 N2 . 3_665 90.12(10) ?
N2 Cu1 N2 . 3_665 180.00(5) ?

loop_
_geom_bond_atom_site_label_1
_geom_bond_atom_site_label_2
_geom_bond_site_symmetry_2
_geom_bond_distance
_geom_bond_publ_flag
C1 N1 . 1.467(4) ?
C1 H1A . 0.9600 ?
C1 H1B . 0.9600 ?
C1 H1C . 0.9600 ?
C2 C3 . 1.354(4) ?
C2 N1 . 1.369(4) ?
C2 H2A . 0.9300 ?
C3 N2 . 1.386(4) ?
C3 H3A . 0.9300 ?
C4 N2 . 1.324(4) ?
C4 N1 . 1.327(4) ?
C4 H4A . 0.9300 ?
C5 N3 . 1.154(4) yes
C5 S1 . 1.624(3) yes
N2 Cu1 . 2.013(2) yes
N3 Cu1 . 1.963(2) yes
Cu1 N3 3_665 1.963(2) ?
Cu1 N2 3_665 2.013(2) ?
Cu1 S1 1_455 3.2210(10) yes
Cu1 S1 3_765 3.2210(10) ?

loop_
_geom_hbond_atom_site_label_D
_geom_hbond_atom_site_label_H
_geom_hbond_atom_site_label_A
_geom_hbond_distance_DH
_geom_hbond_distance_HA
_geom_hbond_distance_DA
_geom_hbond_angle_DHA
_geom_hbond_publ_flag
C4 H4A N3 0.93 2.52 2.959(4) 109 yes
